data_3000550
loop_
_publ_author_name
'Carmen L\'opez'
'Miguel Quir\'os'
'Miguel A. Galindo'

_journal_name_full 'To be published'
_chemical_formula_sum 'C36 H48 Ag4 Cl4 N16 O16'
_space_group_name_Hall '-P 1'
_space_group_name_H-M_alt 'P -1'
_cell_angle_alpha 68.714(2)
_cell_angle_beta 79.691(2)
_cell_angle_gamma 77.351(2)
_cell_length_a 9.2261(4)
_cell_length_b 15.8333(8)
_cell_length_c 18.3459(9)
_cell_measurement_temperature 100(2)
_cell_volume 2421.9(2)
_diffrn_ambient_temperature 100(2)
_diffrn_radiation_type MoK\a
_diffrn_radiation_wavelength 0.71073
_refine_ls_goodness_of_fit_ref 1.105
_refine_ls_R_factor_all 0.0417
_refine_ls_R_factor_gt 0.0327
_refine_ls_wR_factor_gt 0.0739
_refine_ls_wR_factor_ref 0.0832
_cod_database_code 3000550
_cod_hold_until_date 2024-12-14
_cod_depositor_requested_release_date 2024-12-14

loop_
_atom_site_label
_atom_site_fract_x
_atom_site_fract_y
_atom_site_fract_z
? ? ? ?
